data_4074795
loop_
_publ_author_name
'S\'anchez-Barba, Luis F.'
'Hughes, David L.'
'Humphrey, Simon M.'
'Bochmann, Manfred'

_publ_section_title
;
 Ligand Transfer Reactions of Mixed-Metal Lanthanide/Magnesium Allyl
 Complexes with \b-Diketimines:&#x00A0; Synthesis, Structures, and
 Ring-Opening Polymerization Catalysis
;
_journal_issue 4
_journal_name_full Organometallics
_journal_page_first 1012
_journal_paper_doi 10.1021/om050892h
_journal_volume 25
_journal_year 2006
_chemical_formula_moiety 'C66 H100 Mg2 N4 O4, 4(C4 H8 O)'
_chemical_formula_structural '[{Mg(mu-OH)(CH(CMeNC6H3iPr2)2)(thf)}2].4(thf)'
_chemical_formula_sum 'C82 H132 Mg2 N4 O8'
_chemical_formula_weight 1350.54
_chemical_name_common 'Complex 6'
_chemical_name_systematic
; 
 ? 
;
_space_group_IT_number 12
_symmetry_cell_setting monoclinic
_symmetry_space_group_name_Hall '-C 2y'
_symmetry_space_group_name_H-M 'C 1 2/m 1'
_atom_sites_solution_hydrogens geom
_atom_sites_solution_primary direct
_atom_sites_solution_secondary difmap
_audit_creation_method SHELXL-97
_cell_angle_alpha 90.00
_cell_angle_beta 121.970(2)
_cell_angle_gamma 90.00
_cell_formula_units_Z 2
_cell_length_a 18.1687(5)
_cell_length_b 18.5070(6)
_cell_length_c 14.0704(4)
_cell_measurement_temperature 180(1)
_cell_volume 4013.6(2)
_computing_cell_refinement 'HKL Scalepack (Otwinowski & Minor, 1997)'
_computing_data_collection 'Collect (Nonius B.V., 1998)'
_computing_data_reduction 'HKL Denzo and Scalepack (Otwinowski & Minor, 1997)'
_computing_molecular_graphics 'ORTEP (Johnson, 1971)'
_computing_publication_material 'SHELXL-97 (Sheldrick, 1997)'
_computing_structure_refinement 'SHELXL-97 (Sheldrick, 1997)'
_computing_structure_solution 'SHELXS-97 (Sheldrick, 1997)'
_diffrn_ambient_temperature 180(1)
_diffrn_measured_fraction_theta_full 0.993
_diffrn_measured_fraction_theta_max 0.993
_diffrn_measurement_device_type 'Nonius KappaCCD diffractometer'
_diffrn_measurement_method 'Thin slice \w and \f scans'
_diffrn_radiation_source 'Fine-focus sealed tube'
_diffrn_radiation_type Mo-K\a
_diffrn_radiation_wavelength 0.71073
_diffrn_reflns_av_R_equivalents 0.0617
_diffrn_reflns_av_sigmaI/netI 0.0546
_diffrn_reflns_limit_h_max 21
_diffrn_reflns_limit_h_min -21
_diffrn_reflns_limit_k_max 22
_diffrn_reflns_limit_k_min -21
_diffrn_reflns_limit_l_max 16
_diffrn_reflns_limit_l_min -16
_diffrn_reflns_number 15070
_diffrn_reflns_theta_full 25.03
_diffrn_reflns_theta_max 25.03
_diffrn_reflns_theta_min 3.56
_exptl_absorpt_coefficient_mu 0.084
_exptl_absorpt_correction_T_max 0.936
_exptl_absorpt_correction_T_min 0.837
_exptl_absorpt_correction_type multi-scan
_exptl_absorpt_process_details
;
multi-scan from symmetry-related measurements 
 SORTAV (Blessing, 1995)
;
_exptl_crystal_colour 'clear, colourless'
_exptl_crystal_density_diffrn 1.118
_exptl_crystal_density_method 'not measured'
_exptl_crystal_description block
_exptl_crystal_F_000 1480
_exptl_crystal_size_max 0.23
_exptl_crystal_size_mid 0.21
_exptl_crystal_size_min 0.05
_refine_diff_density_max 0.382
_refine_diff_density_min -0.231
_refine_diff_density_rms 0.042
_refine_ls_extinction_method none
_refine_ls_goodness_of_fit_ref 1.048
_refine_ls_hydrogen_treatment mixed
_refine_ls_matrix_type full
_refine_ls_number_parameters 270
_refine_ls_number_reflns 3644
_refine_ls_number_restraints 0
_refine_ls_restrained_S_all 1.048
_refine_ls_R_factor_all 0.0949
_refine_ls_R_factor_gt 0.0644
_refine_ls_shift/su_max 0.000
_refine_ls_shift/su_mean 0.000
_refine_ls_structure_factor_coef Fsqd
_refine_ls_weighting_details 'calc w=1/[\s^2^(Fo^2^)+(0.0696P)^2^+4.4091P] where P=(Fo^2^+2Fc^2^)/3'
_refine_ls_weighting_scheme calc
_refine_ls_wR_factor_gt 0.1488
_refine_ls_wR_factor_ref 0.1607
_reflns_number_gt 2681
_reflns_number_total 3644
_reflns_threshold_expression I>2sigma(I)
_cod_data_source_file om050892hsi20051017_120651.cif
_cod_data_source_block luisf4
_cod_original_cell_volume 4013.5(2)
_cod_original_sg_symbol_H-M 'C2/m  (no. 12)'
_cod_database_code 4074795

loop_
_symmetry_equiv_pos_as_xyz
'x, y, z'
'x, -y, z'
'x+1/2, y+1/2, z'
'x+1/2, -y+1/2, z'
'-x, -y, -z'
'-x, y, -z'
'-x+1/2, -y+1/2, -z'
'-x+1/2, y+1/2, -z'

loop_
_atom_site_label
_atom_site_type_symbol
_atom_site_fract_x
_atom_site_fract_y
_atom_site_fract_z
_atom_site_U_iso_or_equiv
_atom_site_adp_type
_atom_site_occupancy
_atom_site_symmetry_multiplicity
_atom_site_calc_flag
_atom_site_refinement_flags
_atom_site_disorder_assembly
_atom_site_disorder_group
Mg Mg 0.04166(6) 0.0000 0.12937(7) 0.0269(3) Uani 1 2 d S . .
N1 N 0.04372(12) 0.08000(10) 0.24338(14) 0.0311(4) Uani 1 1 d . A .
C11 C 0.01056(15) 0.15199(12) 0.20495(17) 0.0335(5) Uani 1 1 d . . .
C12 C 0.06258(15) 0.20680(13) 0.20216(18) 0.0373(6) Uani 1 1 d . A .
C121 C 0.15770(17) 0.19521(15) 0.2427(2) 0.0461(6) Uani 1 1 d . . .
H121 H 0.1744 0.1471 0.2769 0.055 Uiso 1 1 calc R A .
C122 C 0.1730(2) 0.1973(2) 0.1468(3) 0.0685(9) Uani 1 1 d . A .
H12A H 0.2334 0.1893 0.1751 0.103 Uiso 1 1 calc R . .
H12B H 0.1562 0.2437 0.1109 0.103 Uiso 1 1 calc R . .
H12C H 0.1391 0.1603 0.0934 0.103 Uiso 1 1 calc R . .
C123 C 0.21718(19) 0.25068(19) 0.3315(2) 0.0686(9) Uani 1 1 d . A .
H12D H 0.2764 0.2408 0.3553 0.103 Uiso 1 1 calc R . .
H12E H 0.2105 0.2475 0.3946 0.103 Uiso 1 1 calc R . .
H12F H 0.2019 0.2984 0.3001 0.103 Uiso 1 1 calc R . .
C13 C 0.02631(18) 0.27495(14) 0.1630(2) 0.0494(7) Uani 1 1 d . . .
H13 H 0.0600 0.3114 0.1594 0.059 Uiso 1 1 calc R A .
C14 C -0.05839(19) 0.28933(15) 0.1295(2) 0.0553(7) Uani 1 1 d . A .
H14 H -0.0811 0.3354 0.1052 0.066 Uiso 1 1 calc R . .
C15 C -0.10927(18) 0.23538(14) 0.1322(2) 0.0488(7) Uani 1 1 d . . .
H15 H -0.1665 0.2455 0.1093 0.059 Uiso 1 1 calc R A .
C16 C -0.07695(16) 0.16596(13) 0.16856(18) 0.0382(6) Uani 1 1 d . A .
C161 C -0.13453(17) 0.10753(15) 0.1706(2) 0.0459(6) Uani 1 1 d . . .
H161 H -0.1151 0.0613 0.1574 0.055 Uiso 1 1 calc R A .
C162 C -0.1253(2) 0.1026(2) 0.2850(3) 0.0689(9) Uani 1 1 d . A .
H16A H -0.1623 0.0650 0.2834 0.103 Uiso 1 1 calc R . .
H16B H -0.1417 0.1479 0.3019 0.103 Uiso 1 1 calc R . .
H16C H -0.0661 0.0919 0.3414 0.103 Uiso 1 1 calc R . .
C163 C -0.23034(17) 0.11615(17) 0.0795(2) 0.0570(8) Uani 1 1 d . A .
H16D H -0.2631 0.0774 0.0850 0.085 Uiso 1 1 calc R . .
H16E H -0.2369 0.1149 0.0072 0.085 Uiso 1 1 calc R . .
H16F H -0.2513 0.1615 0.0890 0.085 Uiso 1 1 calc R . .
C2 C 0.08499(15) 0.06853(13) 0.35321(18) 0.0362(6) Uani 1 1 d . . .
C21 C 0.1079(2) 0.13048(15) 0.4348(2) 0.0528(7) Uani 1 1 d . A .
H21A H 0.1607 0.1528 0.4498 0.079 Uiso 1 1 calc R . .
H21B H 0.1155 0.1124 0.5034 0.079 Uiso 1 1 calc R . .
H21C H 0.0619 0.1655 0.4028 0.079 Uiso 1 1 calc R . .
C3 C 0.1092(2) 0.0000 0.4025(3) 0.0387(8) Uani 1 2 d S . .
H3 H 0.1471 0.0000 0.4798 0.046 Uiso 1 2 calc SR . .
O6 O 0.17465(14) 0.0000 0.19010(17) 0.0392(6) Uani 1 2 d S A 1
C61 C 0.2502(2) 0.0000 0.3033(3) 0.0495(10) Uani 1 2 d S A 1
H61A H 0.2661 -0.0489 0.3319 0.059 Uiso 0.50 1 calc PR A 1
H61B H 0.2393 0.0277 0.3531 0.059 Uiso 0.50 1 calc PR A 1
C62 C 0.3205(3) 0.0346(4) 0.2926(5) 0.0673(18) Uani 0.50 1 d P A 1
H62A H 0.3779 0.0217 0.3544 0.081 Uiso 0.50 1 calc PR A 1
H62B H 0.3149 0.0868 0.2872 0.081 Uiso 0.50 1 calc PR A 1
C63 C 0.3003(3) 0.0000 0.1805(4) 0.0790(15) Uani 1 2 d S A 1
H63A H 0.3241 0.0287 0.1454 0.095 Uiso 0.50 1 calc PR A 1
H63B H 0.3231 -0.0487 0.1921 0.095 Uiso 0.50 1 calc PR A 1
C64 C 0.2029(2) 0.0000 0.1114(3) 0.0559(11) Uani 1 2 d S A 1
H64A H 0.1816 0.0426 0.0641 0.067 Uiso 0.50 1 calc PR A 1
H64B H 0.1816 -0.0426 0.0641 0.067 Uiso 0.50 1 calc PR A 1
O7 O 0.0000 0.06670(14) 0.0000 0.0331(5) Uani 1 2 d S . .
H7 H 0.0000 0.108(2) 0.0000 0.032(10) Uiso 1 2 d S . .
C81 C 0.5241(9) 0.2102(5) 0.5348(16) 0.132(8) Uani 0.50 1 d P . .
C82 C 0.4654(5) 0.1679(3) 0.5523(5) 0.135(2) Uani 1 1 d . . .
O83A O 0.4520(16) 0.0987(11) 0.4967(18) 0.125(7) Uani 0.25 1 d P . .
O83B O 0.4132(12) 0.1276(12) 0.439(2) 0.134(7) Uani 0.25 1 d P . .
C84 C 0.4691(13) 0.1232(11) 0.4048(12) 0.175(7) Uani 0.50 1 d P . .
C91 C 0.0272(11) 0.5000 0.1561(18) 0.215(6) Uani 1 2 d S . .
C92 C 0.0381(11) 0.5000 0.2553(19) 0.245(8) Uani 1 2 d S . .
C93 C 0.1290(13) 0.5333(12) 0.3512(14) 0.224(14) Uani 0.50 1 d P . .
O94 O 0.1655(8) 0.5291(7) 0.2845(18) 0.251(8) Uani 0.50 1 d P . .
C95 C 0.1107(16) 0.5000 0.168(2) 0.274(9) Uani 1 2 d S . .

loop_
_atom_site_aniso_label
_atom_site_aniso_U_11
_atom_site_aniso_U_22
_atom_site_aniso_U_33
_atom_site_aniso_U_23
_atom_site_aniso_U_13
_atom_site_aniso_U_12
Mg 0.0281(5) 0.0310(6) 0.0215(5) 0.000 0.0130(4) 0.000
N1 0.0353(10) 0.0331(11) 0.0253(9) -0.0008(7) 0.0165(8) 0.0006(8)
C11 0.0434(13) 0.0332(13) 0.0241(11) -0.0043(9) 0.0180(10) 0.0024(11)
C12 0.0439(14) 0.0355(14) 0.0303(12) -0.0023(9) 0.0181(11) -0.0030(11)
C121 0.0479(15) 0.0423(15) 0.0499(15) -0.0024(11) 0.0272(12) -0.0078(12)
C122 0.066(2) 0.084(2) 0.068(2) -0.0198(17) 0.0440(17) -0.0284(18)
C123 0.0526(18) 0.085(2) 0.0520(18) -0.0145(15) 0.0166(15) -0.0151(17)
C13 0.0569(17) 0.0357(15) 0.0491(15) -0.0010(11) 0.0237(13) -0.0067(13)
C14 0.0586(18) 0.0363(15) 0.0575(17) 0.0031(12) 0.0216(14) 0.0083(14)
C15 0.0460(15) 0.0422(16) 0.0532(16) -0.0024(12) 0.0228(13) 0.0091(13)
C16 0.0435(14) 0.0381(14) 0.0338(12) -0.0029(10) 0.0211(11) 0.0047(11)
C161 0.0478(15) 0.0432(15) 0.0562(16) 0.0002(12) 0.0339(13) 0.0064(12)
C162 0.069(2) 0.086(2) 0.071(2) 0.0122(17) 0.0498(17) 0.0027(18)
C163 0.0461(16) 0.0554(18) 0.0737(19) -0.0073(14) 0.0346(15) 0.0030(14)
C2 0.0430(14) 0.0388(14) 0.0284(12) -0.0040(10) 0.0199(10) -0.0027(11)
C21 0.0756(19) 0.0453(16) 0.0335(13) -0.0066(11) 0.0261(13) -0.0025(14)
C3 0.044(2) 0.045(2) 0.0198(15) 0.000 0.0122(14) 0.000
O6 0.0306(12) 0.0536(15) 0.0315(12) 0.000 0.0151(10) 0.000
C61 0.0337(19) 0.066(3) 0.0362(19) 0.000 0.0102(16) 0.000
C62 0.029(3) 0.070(4) 0.081(4) 0.013(3) 0.014(3) -0.002(3)
C63 0.041(2) 0.132(5) 0.065(3) 0.000 0.028(2) 0.000
C64 0.042(2) 0.086(3) 0.050(2) 0.000 0.0322(19) 0.000
O7 0.0448(14) 0.0274(14) 0.0261(11) 0.000 0.0180(10) 0.000
C81 0.133(16) 0.087(6) 0.23(3) -0.065(10) 0.134(16) -0.047(7)
C82 0.176(6) 0.110(4) 0.142(5) 0.011(4) 0.100(5) 0.041(4)
O83A 0.15(2) 0.084(12) 0.119(16) -0.006(9) 0.059(15) -0.060(11)
O83B 0.100(14) 0.125(17) 0.15(2) -0.029(13) 0.052(14) -0.052(12)
C84 0.180(14) 0.237(19) 0.121(11) -0.086(12) 0.089(12) -0.116(15)
C91 0.198(15) 0.175(11) 0.29(2) 0.000 0.143(15) 0.000
C92 0.163(13) 0.37(2) 0.248(18) 0.000 0.138(15) 0.000
C93 0.163(14) 0.32(4) 0.183(14) -0.004(14) 0.089(12) 0.079(16)
O94 0.172(10) 0.23(2) 0.345(19) -0.033(13) 0.130(12) -0.027(9)
C95 0.205(18) 0.38(3) 0.31(2) 0.000 0.180(18) 0.000

loop_
_atom_type_symbol
_atom_type_description
_atom_type_scat_dispersion_real
_atom_type_scat_dispersion_imag
_atom_type_scat_source
C C 0.0033 0.0016 'International Tables Vol C Tables 4.2.6.8 and 6.1.1.4'
H H 0.0000 0.0000 'International Tables Vol C Tables 4.2.6.8 and 6.1.1.4'
N N 0.0061 0.0033 'International Tables Vol C Tables 4.2.6.8 and 6.1.1.4'
O O 0.0106 0.0060 'International Tables Vol C Tables 4.2.6.8 and 6.1.1.4'
Mg Mg 0.0486 0.0363 'International Tables Vol C Tables 4.2.6.8 and 6.1.1.4'

loop_
_geom_angle_atom_site_label_1
_geom_angle_atom_site_label_2
_geom_angle_atom_site_label_3
_geom_angle
_geom_angle_site_symmetry_1
_geom_angle_site_symmetry_3
O7 Mg O7 76.78(12) . 5
O7 Mg O6 99.86(6) . .
O7 Mg O6 99.86(6) 5 .
O7 Mg N1 95.88(7) . .
O7 Mg N1 161.89(7) 5 .
O6 Mg N1 97.70(7) . .
O7 Mg N1 161.88(7) . 2
O7 Mg N1 95.88(7) 5 2
O6 Mg N1 97.70(7) . 2
N1 Mg N1 86.11(10) . 2
O7 Mg Mg 38.39(6) . 5
O7 Mg Mg 38.39(6) 5 5
O6 Mg Mg 102.62(7) . 5
N1 Mg Mg 132.20(5) . 5
N1 Mg Mg 132.20(5) 2 5
C2 N1 C11 116.69(18) . .
C2 N1 Mg 121.93(15) . .
C11 N1 Mg 120.82(12) . .
C12 C11 C16 120.3(2) . .
C12 C11 N1 121.6(2) . .
C16 C11 N1 118.1(2) . .
C13 C12 C11 118.8(2) . .
C13 C12 C121 118.8(2) . .
C11 C12 C121 122.5(2) . .
C122 C121 C12 111.7(2) . .
C122 C121 C123 109.0(2) . .
C12 C121 C123 112.4(2) . .
C122 C121 H121 107.8 . .
C12 C121 H121 107.8 . .
C123 C121 H121 107.8 . .
C121 C122 H12A 109.5 . .
C121 C122 H12B 109.5 . .
H12A C122 H12B 109.5 . .
C121 C122 H12C 109.5 . .
H12A C122 H12C 109.5 . .
H12B C122 H12C 109.5 . .
C121 C123 H12D 109.5 . .
C121 C123 H12E 109.5 . .
H12D C123 H12E 109.5 . .
C121 C123 H12F 109.5 . .
H12D C123 H12F 109.5 . .
H12E C123 H12F 109.5 . .
C14 C13 C12 121.3(3) . .
C14 C13 H13 119.4 . .
C12 C13 H13 119.4 . .
C15 C14 C13 119.8(3) . .
C15 C14 H14 120.1 . .
C13 C14 H14 120.1 . .
C14 C15 C16 121.4(3) . .
C14 C15 H15 119.3 . .
C16 C15 H15 119.3 . .
C15 C16 C11 118.5(2) . .
C15 C16 C161 120.3(2) . .
C11 C16 C161 121.2(2) . .
C16 C161 C163 113.6(2) . .
C16 C161 C162 111.7(2) . .
C163 C161 C162 109.3(2) . .
C16 C161 H161 107.3 . .
C163 C161 H161 107.3 . .
C162 C161 H161 107.3 . .
C161 C162 H16A 109.5 . .
C161 C162 H16B 109.5 . .
H16A C162 H16B 109.5 . .
C161 C162 H16C 109.5 . .
H16A C162 H16C 109.5 . .
H16B C162 H16C 109.5 . .
C161 C163 H16D 109.5 . .
C161 C163 H16E 109.5 . .
H16D C163 H16E 109.5 . .
C161 C163 H16F 109.5 . .
H16D C163 H16F 109.5 . .
H16E C163 H16F 109.5 . .
N1 C2 C3 123.8(2) . .
N1 C2 C21 121.3(2) . .
C3 C2 C21 114.9(2) . .
C2 C21 H21A 109.5 . .
C2 C21 H21B 109.5 . .
H21A C21 H21B 109.5 . .
C2 C21 H21C 109.5 . .
H21A C21 H21C 109.5 . .
H21B C21 H21C 109.5 . .
C2 C3 C2 129.9(3) 2 .
C2 C3 H3 115.1 2 .
C2 C3 H3 115.1 . .
C64 O6 C61 109.1(3) . .
C64 O6 Mg 119.2(2) . .
C61 O6 Mg 131.6(2) . .
O6 C61 C62 104.4(3) . .
O6 C61 H61A 110.9 . .
C62 C61 H61A 110.9 . .
O6 C61 H61B 110.9 . .
C62 C61 H61B 110.9 . .
H61A C61 H61B 108.9 . .
C61 C62 C63 99.7(4) . .
C61 C62 H62A 111.8 . .
C63 C62 H62A 111.8 . .
C61 C62 H62B 111.8 . .
C63 C62 H62B 111.8 . .
H62A C62 H62B 109.5 . .
C64 C63 C62 102.8(3) . .
C64 C63 H63A 111.2 . .
C62 C63 H63A 111.2 . .
C64 C63 H63B 111.2 . .
C62 C63 H63B 111.2 . .
H63A C63 H63B 109.1 . .
O6 C64 C63 106.2(3) . .
O6 C64 H64A 110.5 . .
C63 C64 H64A 110.5 . .
O6 C64 H64B 110.5 . .
C63 C64 H64B 110.5 . .
H64A C64 H64B 108.7 . .
Mg O7 Mg 103.22(12) . 5
Mg O7 H7 128.39(6) . .
Mg O7 H7 128.39(6) 5 .
C81 C81 C82 79(2) 6_656 .
C81 C81 C82 66(2) 6_656 6_656
C82 C81 C82 105.7(7) . 6_656
C81 C81 C84 107.3(13) 6_656 6_656
C82 C81 C84 45.9(8) . 6_656
C82 C81 C84 85.1(7) 6_656 6_656
C81 C81 O83B 111.1(19) 6_656 6_656
C82 C81 O83B 87.2(10) . 6_656
C82 C81 O83B 53.7(10) 6_656 6_656
C84 C81 O83B 43.5(9) 6_656 6_656
C84 C82 C81 81.3(11) 6_656 .
C84 C82 O83A 62.8(11) 6_656 .
C81 C82 O83A 108.4(12) . .
C84 C82 O83B 94.8(12) 6_656 .
C81 C82 O83B 101.2(13) . .
O83A C82 O83B 35.3(9) . .
C84 C82 C81 102.9(10) 6_656 6_656
C81 C82 C81 35.0(10) . 6_656
O83A C82 C81 94.4(10) . 6_656
O83B C82 C81 72.3(11) . 6_656
O83B O83A C84 125(3) . 6_656
O83B O83A C82 78(3) . .
C84 O83A C82 53.6(10) 6_656 .
O83B O83A C84 59(2) . .
C84 O83A C84 100.0(13) 6_656 .
C82 O83A C84 98.1(13) . .
O83B O83A O83A 110(3) . 6_656
C84 O83A O83A 58.5(13) 6_656 6_656
C82 O83A O83A 95.5(12) . 6_656
C84 O83A O83A 52.4(14) . 6_656
O83A O83B C84 85(3) . .
O83A O83B C82 67(2) . .
C84 O83B C82 103.3(13) . .
O83A O83B C81 102(2) . 6_656
C84 O83B C81 67.0(13) . 6_656
C82 O83B C81 54.0(10) . 6_656
C82 C84 O83B 118.3(13) 6_656 .
C82 C84 O83A 63.6(11) 6_656 6_656
O83B C84 O83A 103.3(18) . 6_656
C82 C84 O83A 109.6(12) 6_656 .
O83B C84 O83A 35.9(10) . .
O83A C84 O83A 69(2) 6_656 .
C82 C84 C81 52.8(8) 6_656 6_656
O83B C84 C81 69.5(14) . 6_656
O83A C84 C81 92.5(9) 6_656 6_656
O83A C84 C81 82.0(13) . 6_656
C92 C91 C95 109.1(18) . .
C91 C92 C93 114.0(14) . .
C91 C92 C93 114.0(14) . 2_565
C93 C92 C93 45.2(16) . 2_565
C93 C93 O94 86.9(11) 2_565 .
C93 C93 C92 67.4(8) 2_565 .
O94 C93 C92 93.3(13) . .
C93 C93 O94 50.6(8) 2_565 2_565
O94 C93 O94 36.3(10) . 2_565
C92 C93 O94 79.4(11) . 2_565
O94 O94 C93 93.1(11) 2_565 .
O94 O94 C95 68.9(6) 2_565 .
C93 O94 C95 118.4(15) . .
O94 O94 C93 50.6(8) 2_565 2_565
C93 O94 C93 42.5(16) . 2_565
C95 O94 C93 97.2(11) . 2_565
C91 C95 O94 99.9(14) . 2_565
C91 C95 O94 99.9(14) . .
O94 C95 O94 42.1(12) 2_565 .

loop_
_geom_bond_atom_site_label_1
_geom_bond_atom_site_label_2
_geom_bond_distance
_geom_bond_site_symmetry_2
Mg O7 1.9878(17) .
Mg O7 1.9878(17) 5
Mg O6 2.093(2) .
Mg N1 2.1688(18) .
Mg N1 2.1688(18) 2
Mg Mg 3.1160(18) 5
N1 C2 1.330(3) .
N1 C11 1.444(3) .
C11 C12 1.401(3) .
C11 C16 1.412(3) .
C12 C13 1.394(4) .
C12 C121 1.521(3) .
C121 C122 1.516(4) .
C121 C123 1.534(4) .
C121 H121 0.9800 .
C122 H12A 0.9600 .
C122 H12B 0.9600 .
C122 H12C 0.9600 .
C123 H12D 0.9600 .
C123 H12E 0.9600 .
C123 H12F 0.9600 .
C13 C14 1.376(4) .
C13 H13 0.9300 .
C14 C15 1.375(4) .
C14 H14 0.9300 .
C15 C16 1.393(4) .
C15 H15 0.9300 .
C16 C161 1.515(4) .
C161 C163 1.528(4) .
C161 C162 1.530(4) .
C161 H161 0.9800 .
C162 H16A 0.9600 .
C162 H16B 0.9600 .
C162 H16C 0.9600 .
C163 H16D 0.9600 .
C163 H16E 0.9600 .
C163 H16F 0.9600 .
C2 C3 1.400(3) .
C2 C21 1.516(3) .
C21 H21A 0.9600 .
C21 H21B 0.9600 .
C21 H21C 0.9600 .
C3 C2 1.400(3) 2
C3 H3 0.9300 .
O6 C64 1.446(4) .
O6 C61 1.452(4) .
C61 C62 1.506(6) .
C61 H61A 0.9700 .
C61 H61B 0.9700 .
C62 C63 1.555(8) .
C62 H62A 0.9700 .
C62 H62B 0.9700 .
C63 C64 1.501(5) .
C63 H63A 0.9700 .
C63 H63B 0.9700 .
C64 H64A 0.9700 .
C64 H64B 0.9700 .
O7 Mg 1.9878(17) 5
O7 H7 0.77(4) .
C81 C81 0.91(3) 6_656
C81 C82 1.44(2) .
C81 C82 1.55(2) 6_656
C81 C84 1.79(2) 6_656
C81 O83B 1.82(2) 6_656
C82 C84 1.304(14) 6_656
C82 O83A 1.45(2) .
C82 O83B 1.54(2) .
C82 C81 1.55(2) 6_656
O83A O83B 0.91(2) .
O83A C84 1.44(2) 6_656
O83A C84 1.55(2) .
O83A O83A 1.70(5) 6_656
O83B C84 1.34(3) .
O83B C81 1.82(2) 6_656
C84 C82 1.304(14) 6_656
C84 O83A 1.44(2) 6_656
C84 C81 1.79(2) 6_656
C91 C92 1.302(19) .
C91 C95 1.438(19) .
C92 C93 1.60(2) .
C92 C93 1.60(2) 2_565
C93 C93 1.23(5) 2_565
C93 O94 1.409(19) .
C93 O94 1.82(2) 2_565
O94 O94 1.08(3) 2_565
O94 C95 1.50(2) .
O94 C93 1.82(2) 2_565
C95 O94 1.50(2) 2_565

loop_
_geom_torsion_atom_site_label_1
_geom_torsion_atom_site_label_2
_geom_torsion_atom_site_label_3
_geom_torsion_atom_site_label_4
_geom_torsion
_geom_torsion_site_symmetry_1
_geom_torsion_site_symmetry_4
O7 Mg N1 C2 -165.18(17) . .
O7 Mg N1 C2 129.9(3) 5 .
O6 Mg N1 C2 -64.36(18) . .
N1 Mg N1 C2 32.9(2) 2 .
Mg Mg N1 C2 -179.21(15) 5 .
O7 Mg N1 C11 6.03(17) . .
O7 Mg N1 C11 -58.9(3) 5 .
O6 Mg N1 C11 106.85(16) . .
N1 Mg N1 C11 -155.89(13) 2 .
Mg Mg N1 C11 -8.0(2) 5 .
C2 N1 C11 C12 85.4(3) . .
Mg N1 C11 C12 -86.3(2) . .
C2 N1 C11 C16 -95.3(2) . .
Mg N1 C11 C16 93.0(2) . .
C16 C11 C12 C13 0.0(3) . .
N1 C11 C12 C13 179.3(2) . .
C16 C11 C12 C121 178.6(2) . .
N1 C11 C12 C121 -2.1(3) . .
C13 C12 C121 C122 -69.7(3) . .
C11 C12 C121 C122 111.7(3) . .
C13 C12 C121 C123 53.2(3) . .
C11 C12 C121 C123 -125.4(3) . .
C11 C12 C13 C14 1.3(4) . .
C121 C12 C13 C14 -177.4(2) . .
C12 C13 C14 C15 -1.4(4) . .
C13 C14 C15 C16 0.2(4) . .
C14 C15 C16 C11 1.1(4) . .
C14 C15 C16 C161 -180.0(2) . .
C12 C11 C16 C15 -1.2(3) . .
N1 C11 C16 C15 179.5(2) . .
C12 C11 C16 C161 179.9(2) . .
N1 C11 C16 C161 0.6(3) . .
C15 C16 C161 C163 31.0(3) . .
C11 C16 C161 C163 -150.1(2) . .
C15 C16 C161 C162 -93.2(3) . .
C11 C16 C161 C162 85.7(3) . .
C11 N1 C2 C3 169.8(3) . .
Mg N1 C2 C3 -18.6(3) . .
C11 N1 C2 C21 -9.0(3) . .
Mg N1 C2 C21 162.53(19) . .
N1 C2 C3 C2 -11.8(6) . 2
C21 C2 C3 C2 167.0(3) . 2
O7 Mg O6 C64 -39.07(6) . .
O7 Mg O6 C64 39.08(6) 5 .
N1 Mg O6 C64 -136.46(5) . .
N1 Mg O6 C64 136.46(5) 2 .
Mg Mg O6 C64 0.0 5 .
O7 Mg O6 C61 140.93(6) . .
O7 Mg O6 C61 -140.92(6) 5 .
N1 Mg O6 C61 43.54(5) . .
N1 Mg O6 C61 -43.54(5) 2 .
Mg Mg O6 C61 180.0 5 .
C64 O6 C61 C62 26.0(3) . .
Mg O6 C61 C62 -154.0(3) . .
O6 C61 C62 C63 -39.8(4) . .
C61 C62 C63 C64 39.3(3) . .
C61 O6 C64 C63 0.0 . .
Mg O6 C64 C63 180.0 . .
C62 C63 C64 O6 -25.0(3) . .
O7 Mg O7 Mg 0.0 5 5
O6 Mg O7 Mg 97.92(5) . 5
N1 Mg O7 Mg -163.19(7) . 5
N1 Mg O7 Mg -67.7(2) 2 5
C81 C81 C82 C84 127.8(19) 6_656 6_656
C82 C81 C82 C84 66.6(10) 6_656 6_656
O83B C81 C82 C84 15.6(14) 6_656 6_656
C81 C81 C82 O83A 70.4(19) 6_656 .
C82 C81 C82 O83A 9.2(13) 6_656 .
C84 C81 C82 O83A -57.4(11) 6_656 .
O83B C81 C82 O83A -41.8(18) 6_656 .
C81 C81 C82 O83B 34.6(19) 6_656 .
C82 C81 C82 O83B -26.6(12) 6_656 .
C84 C81 C82 O83B -93.2(11) 6_656 .
O83B C81 C82 O83B -77.6(16) 6_656 .
C82 C81 C82 C81 -61.1(19) 6_656 6_656
C84 C81 C82 C81 -127.8(19) 6_656 6_656
O83B C81 C82 C81 -112(2) 6_656 6_656
C84 C82 O83A O83B -153(3) 6_656 .
C81 C82 O83A O83B -83(3) . .
C81 C82 O83A O83B -51(3) 6_656 .
C81 C82 O83A C84 69.5(13) . 6_656
O83B C82 O83A C84 153(3) . 6_656
C81 C82 O83A C84 102.3(12) 6_656 6_656
C84 C82 O83A C84 -96.5(15) 6_656 .
C81 C82 O83A C84 -27(2) . .
O83B C82 O83A C84 56(2) . .
C81 C82 O83A C84 5.8(18) 6_656 .
C84 C82 O83A O83A -43.7(12) 6_656 6_656
C81 C82 O83A O83A 25.8(18) . 6_656
O83B C82 O83A O83A 109(3) . 6_656
C81 C82 O83A O83A 58.6(15) 6_656 6_656
C84 O83A O83B C84 80(4) 6_656 .
C82 O83A O83B C84 107.0(10) . .
O83A O83A O83B C84 15(2) 6_656 .
C84 O83A O83B C82 -27(3) 6_656 .
C84 O83A O83B C82 -107.0(10) . .
O83A O83A O83B C82 -91.5(16) 6_656 .
C84 O83A O83B C81 15(5) 6_656 6_656
C82 O83A O83B C81 41.9(19) . 6_656
C84 O83A O83B C81 -65.1(16) . 6_656
O83A O83A O83B C81 -50(3) 6_656 6_656
C84 C82 O83B O83A 24(3) 6_656 .
C81 C82 O83B O83A 106(3) . .
C81 C82 O83B O83A 126(3) 6_656 .
C84 C82 O83B C84 -54.0(15) 6_656 .
C81 C82 O83B C84 28(2) . .
O83A C82 O83B C84 -78(3) . .
C81 C82 O83B C84 48.1(18) 6_656 .
C84 C82 O83B C81 -102.0(12) 6_656 6_656
C81 C82 O83B C81 -20.0(10) . 6_656
O83A C82 O83B C81 -126(3) . 6_656
O83A O83B C84 C82 -85(3) . 6_656
C82 O83B C84 C82 -20(3) . 6_656
C81 O83B C84 C82 21(2) 6_656 6_656
O83A O83B C84 O83A -18(2) . 6_656
C82 O83B C84 O83A 47(2) . 6_656
C81 O83B C84 O83A 87.7(14) 6_656 6_656
C82 O83B C84 O83A 65(2) . .
C81 O83B C84 O83A 105(2) 6_656 .
O83A O83B C84 C81 -105(2) . 6_656
C82 O83B C84 C81 -40.8(12) . 6_656
O83B O83A C84 C82 111(3) . 6_656
C84 O83A C84 C82 -14(3) 6_656 6_656
C82 O83A C84 C82 41(3) . 6_656
O83A O83A C84 C82 -50.1(11) 6_656 6_656
C84 O83A C84 O83B -125(3) 6_656 .
C82 O83A C84 O83B -71(2) . .
O83A O83A C84 O83B -162(2) 6_656 .
O83B O83A C84 O83A 162(2) . 6_656
C84 O83A C84 O83A 36(2) 6_656 6_656
C82 O83A C84 O83A 91(2) . 6_656
O83B O83A C84 C81 66(2) . 6_656
C84 O83A C84 C81 -59.3(18) 6_656 6_656
C82 O83A C84 C81 -5.0(16) . 6_656
O83A O83A C84 C81 -95.8(9) 6_656 6_656
C95 C91 C92 C93 24.9(9) . .
C95 C91 C92 C93 -24.9(9) . 2_565
C91 C92 C93 C93 -100.7(8) . 2_565
C91 C92 C93 O94 -15.4(15) . .
C93 C92 C93 O94 85.3(13) 2_565 .
C91 C92 C93 O94 -49.1(10) . 2_565
C93 C92 C93 O94 51.6(8) 2_565 2_565
C93 C93 O94 O94 0.003(6) 2_565 2_565
C92 C93 O94 O94 -67.1(9) . 2_565
C93 C93 O94 C95 67.7(11) 2_565 .
C92 C93 O94 C95 0.5(17) . .
O94 C93 O94 C95 67.7(11) 2_565 .
C92 C93 O94 C93 -67.1(9) . 2_565
O94 C93 O94 C93 -0.003(8) 2_565 2_565
C92 C91 C95 O94 21.4(6) . 2_565
C92 C91 C95 O94 -21.4(6) . .
O94 O94 C95 C91 93.9(6) 2_565 .
C93 O94 C95 C91 12.0(16) . .
C93 O94 C95 C91 51.1(9) 2_565 .
C93 O94 C95 O94 -81.8(15) . 2_565
C93 O94 C95 O94 -42.8(10) 2_565 2_565
